data_9016742
loop_
_publ_author_name
'Phillips, M. W.'
'Ribbe, P. H.'

_publ_section_title
;
 The structures of monoclinic potassium-rich feldspars
;
_journal_name_full 'American Mineralogist'
_journal_page_first 263
_journal_page_last 270
_journal_volume 58
_journal_year 1973
_chemical_compound_source 'Laacher See, Eifel District, Germany'
_chemical_formula_sum 'Al K0.85 Na0.15 O8 Si3'
_chemical_name_mineral Sanidine
_space_group_IT_number 12
_space_group_name_Hall '-C 2y'
_space_group_name_H-M_alt 'C 1 2/m 1'
_symmetry_space_group_name_H-M 'C 1 2/m 1'
_cell_angle_alpha 90
_cell_angle_beta 115.99
_cell_angle_gamma 90
_cell_formula_units_Z 4
_cell_length_a 8.539
_cell_length_b 13.015
_cell_length_c 7.179
_cell_volume 717.154
_database_code_amcsd 0000312
_exptl_crystal_density_diffrn 2.555
_cod_data_source_file inputs/fixed/downloads/00/00393.cif
_cod_data_source_block 00393
_cod_original_formula_sum '(Si3 Al) (K.85 Na.15) O8'
_cod_database_code 9016742

loop_
_space_group_symop_operation_xyz
x,y,z
1/2+x,1/2+y,z
x,-y,z
1/2+x,1/2-y,z
-x,y,-z
1/2-x,1/2+y,-z
-x,-y,-z
1/2-x,1/2-y,-z

loop_
_atom_site_aniso_label
_atom_site_aniso_U_11
_atom_site_aniso_U_22
_atom_site_aniso_U_33
_atom_site_aniso_U_12
_atom_site_aniso_U_13
_atom_site_aniso_U_23
Si1 0.00925 0.00944 0.00781 -0.00202 0.00351 -0.00085
Al1 0.00925 0.00944 0.00781 -0.00202 0.00351 -0.00085
Si2 0.00836 0.00687 0.00844 -0.00051 0.00301 -0.00043
Al2 0.00836 0.00687 0.00844 -0.00051 0.00301 -0.00043
K 0.01910 0.03089 0.02764 0.00000 0.00728 0.00000
Na 0.01910 0.03089 0.02764 0.00000 0.00728 0.00000
OA(1) 0.02567 0.01630 0.01856 0.00000 0.01129 0.00000
OA(2) 0.01970 0.01116 0.02067 0.00000 0.00401 0.00000
OB 0.02089 0.02832 0.02489 -0.00405 0.01305 0.00043
OC 0.01582 0.01459 0.01920 -0.00253 0.00552 -0.00255
OD 0.01970 0.01802 0.01603 0.00101 0.00452 0.00085

loop_
_atom_site_label
_atom_site_fract_x
_atom_site_fract_y
_atom_site_fract_z
_atom_site_occupancy
_atom_site_type_symbol
_atom_site_attached_hydrogens
Si1 0.00940 0.18430 0.22390 0.71000 Si 0
Al1 0.00940 0.18430 0.22390 0.29000 Al 0
Si2 0.70790 0.11770 0.34440 0.79000 Si 0
Al2 0.70790 0.11770 0.34440 0.21000 Al 0
K 0.28390 0.00000 0.13660 0.85000 K 0
Na 0.28390 0.00000 0.13660 0.15000 Na 0
OA(1) 0.00000 0.14610 0.00000 1.00000 O 0
OA(2) 0.63300 0.00000 0.28510 1.00000 O 0
OB 0.82760 0.14530 0.22560 1.00000 O 0
OC 0.03300 0.31030 0.25720 1.00000 O 0
OD 0.18130 0.12650 0.40380 1.00000 O 0

loop_
_cod_changelog_entry_id
_cod_changelog_entry_author
_cod_changelog_entry_date
_cod_changelog_entry_text
1
;cod-tools version 3.8.0
Id: cif_guess_AMCSD_atom_types 9581 2023-05-17 12:35:41Z saulius
;
2023-05-23T09:22:20+03:00
;Derived atom types and hydrogen counts
from atom names that follow the AMCSD naming convention
(Wat == water, O-H == hydroxyl).
;

loop_
_cod_related_entry_id
_cod_related_entry_database
_cod_related_entry_code
1 AMCSD 0000312
